data_7239113
loop_
_publ_author_name
'Wu, Tong'
'Lin, Yue-Jian'
'Jin, Guo-Xin'

_publ_section_title
;
 Size recognition and optical unloading of polyaromatic compounds based on
 a coordination box containing face-to-face olefin bonds
;
_journal_issue 29
_journal_name_full 'RSC Advances'
_journal_page_first 11476
_journal_paper_doi 10.1039/c3ra42075b
_journal_volume 3
_journal_year 2013
_chemical_formula_sum 'C130 H124 F12 N12 O14 Rh4 S4'
_chemical_formula_weight 2846.29
_space_group_IT_number 14
_space_group_name_Hall '-P 2ybc'
_space_group_name_H-M_alt 'P 1 21/c 1'
_symmetry_cell_setting monoclinic
_symmetry_space_group_name_H-M 'P 1 21/c 1'
_atom_sites_solution_hydrogens geom
_atom_sites_solution_primary direct
_atom_sites_solution_secondary difmap
_audit_creation_method SHELXL-97
_cell_angle_alpha 90.00
_cell_angle_beta 91.1880(10)
_cell_angle_gamma 90.00
_cell_formula_units_Z 2
_cell_length_a 19.4313(10)
_cell_length_b 20.8183(11)
_cell_length_c 16.1878(8)
_cell_measurement_reflns_used 9991
_cell_measurement_temperature 173(2)
_cell_measurement_theta_max 27.39
_cell_measurement_theta_min 2.22
_cell_volume 6547.0(6)
_computing_cell_refinement 'Bruker SAINT'
_computing_data_collection 'Bruker APEX2'
_computing_data_reduction 'Bruker SAINT'
_computing_molecular_graphics 'Bruker SHELXTL'
_computing_publication_material 'Bruker SHELXTL'
_computing_structure_refinement 'SHELXL-97 (Sheldrick, 1997)'
_computing_structure_solution 'SHELXS-97 (Sheldrick, 1990)'
_diffrn_ambient_temperature 173(2)
_diffrn_measured_fraction_theta_full 0.994
_diffrn_measured_fraction_theta_max 0.994
_diffrn_measurement_device_type 'Bruker APEX-II CCD'
_diffrn_measurement_method '\f and \w scans'
_diffrn_radiation_monochromator graphite
_diffrn_radiation_source 'fine-focus sealed tube'
_diffrn_radiation_type MoK\a
_diffrn_radiation_wavelength 0.71073
_diffrn_reflns_av_R_equivalents 0.0425
_diffrn_reflns_av_sigmaI/netI 0.0509
_diffrn_reflns_limit_h_max 25
_diffrn_reflns_limit_h_min -19
_diffrn_reflns_limit_k_max 24
_diffrn_reflns_limit_k_min -27
_diffrn_reflns_limit_l_max 21
_diffrn_reflns_limit_l_min -19
_diffrn_reflns_number 47795
_diffrn_reflns_theta_full 27.52
_diffrn_reflns_theta_max 27.52
_diffrn_reflns_theta_min 1.05
_diffrn_standards_decay_% 4.46
_exptl_absorpt_coefficient_mu 0.641
_exptl_absorpt_correction_T_max 0.9100
_exptl_absorpt_correction_T_min 0.9044
_exptl_absorpt_correction_type multi-scan
_exptl_absorpt_process_details sadabs
_exptl_crystal_colour yellow
_exptl_crystal_density_diffrn 1.444
_exptl_crystal_density_method 'not measured'
_exptl_crystal_description polyhedron
_exptl_crystal_F_000 2904
_exptl_crystal_size_max 0.16
_exptl_crystal_size_mid 0.15
_exptl_crystal_size_min 0.15
_platon_squeeze_details
;
;
_refine_diff_density_max 1.487
_refine_diff_density_min -1.236
_refine_diff_density_rms 0.125
_refine_ls_extinction_method none
_refine_ls_goodness_of_fit_ref 1.056
_refine_ls_hydrogen_treatment mixed
_refine_ls_matrix_type full
_refine_ls_number_parameters 912
_refine_ls_number_reflns 14985
_refine_ls_number_restraints 110
_refine_ls_restrained_S_all 1.096
_refine_ls_R_factor_all 0.0748
_refine_ls_R_factor_gt 0.0501
_refine_ls_shift/su_max 0.006
_refine_ls_shift/su_mean 0.000
_refine_ls_structure_factor_coef Fsqd
_refine_ls_weighting_details 'calc w=1/[\s^2^(Fo^2^)+(0.0980P)^2^+0.0000P] where P=(Fo^2^+2Fc^2^)/3'
_refine_ls_weighting_scheme calc
_refine_ls_wR_factor_gt 0.1434
_refine_ls_wR_factor_ref 0.1549
_reflns_number_gt 10868
_reflns_number_total 14985
_reflns_threshold_expression >2sigma(I)
_cod_data_source_file c3ra42075b.txt
_cod_data_source_block 4
_cod_depositor_comments
;
The following automatic conversions were performed:

data item '_symmetry_cell_setting' value 'Monoclinic' was changed to
'monoclinic' in accordance with the
/home/saulius/struct/COD-crude-data/automatic-downloads/DataCite-retrospective/RSC/depositions/lib/dictionaries/cif_core.dic
dictionary named 'cif_core.dic' version 2.4.2 last updated on
2011-04-26.

Automatic conversion script
Id: cif_fix_values 6909 2019-04-08 15:41:33Z antanas 
;
_cod_original_sg_symbol_H-M P2(1)/c
_cod_database_code 7239113

loop_
_symmetry_equiv_pos_as_xyz
'x, y, z'
'-x, y+1/2, -z+1/2'
'-x, -y, -z'
'x, -y-1/2, z-1/2'

loop_
_atom_site_label
_atom_site_type_symbol
_atom_site_fract_x
_atom_site_fract_y
_atom_site_fract_z
_atom_site_U_iso_or_equiv
_atom_site_adp_type
_atom_site_occupancy
_atom_site_symmetry_multiplicity
_atom_site_calc_flag
_atom_site_refinement_flags
_atom_site_disorder_assembly
_atom_site_disorder_group
Rh1 Rh 0.208515(15) 0.440981(15) 0.274595(18) 0.02125(9) Uani 1 1 d . . .
Rh2 Rh 0.163604(14) 0.643555(15) 0.052714(17) 0.01943(9) Uani 1 1 d . . .
N1 N 0.23118(17) 0.54207(17) 0.2622(2) 0.0244(7) Uani 1 1 d . . .
N2 N 0.18399(17) 0.45524(16) 0.1423(2) 0.0235(7) Uani 1 1 d . . .
N3 N 0.17024(17) 0.53936(17) 0.05124(19) 0.0233(7) Uani 1 1 d . . .
N4 N 0.21253(16) 0.62531(16) 0.17263(19) 0.0224(7) Uani 1 1 d . . .
N5 N 0.31115(16) 0.41961(17) 0.2424(2) 0.0247(7) Uani 1 1 d . . .
N6 N 0.73735(16) 0.35284(16) -0.0002(2) 0.0216(7) Uani 1 1 d . . .
S1 S 0.93363(6) 0.69874(6) 0.47407(7) 0.0358(3) Uani 1 1 d . . .
S2 S 0.28981(18) 0.58924(12) 0.64515(15) 0.1160(11) Uani 1 1 d DU . .
F1 F 1.0190(2) 0.6334(3) 0.3845(3) 0.1109(18) Uani 1 1 d . . .
F2 F 0.9380(4) 0.5764(2) 0.4352(4) 0.150(3) Uani 1 1 d . . .
F3 F 0.9171(3) 0.6400(3) 0.3318(3) 0.0960(15) Uani 1 1 d . . .
F4 F 0.1574(4) 0.5616(3) 0.6319(4) 0.147(3) Uani 1 1 d . . .
F5 F 0.2194(5) 0.4872(4) 0.6751(6) 0.215(4) Uani 1 1 d U . .
F6 F 0.1983(4) 0.5688(5) 0.7518(4) 0.188(3) Uani 1 1 d U . .
O1 O 0.85982(17) 0.6940(2) 0.4801(2) 0.0489(9) Uani 1 1 d . . .
O2 O 0.9707(2) 0.6825(3) 0.5481(3) 0.0798(16) Uani 1 1 d . . .
O3 O 0.95797(19) 0.75320(18) 0.4301(2) 0.0512(9) Uani 1 1 d . . .
O4 O 0.3404(5) 0.5683(5) 0.7022(4) 0.166(4) Uani 1 1 d U . .
O5 O 0.2982(5) 0.5659(4) 0.5670(3) 0.147(3) Uani 1 1 d . . .
O6 O 0.2724(4) 0.6541(4) 0.6467(7) 0.175(4) Uani 1 1 d U . .
C1 C 0.2582(2) 0.5977(2) 0.2986(2) 0.0245(8) Uani 1 1 d . . .
C2 C 0.2942(2) 0.6074(2) 0.3729(2) 0.0294(9) Uani 1 1 d . . .
H2 H 0.3019 0.5732 0.4110 0.035 Uiso 1 1 calc R . .
C3 C 0.3184(2) 0.6687(2) 0.3888(3) 0.0357(10) Uani 1 1 d . . .
H3 H 0.3440 0.6765 0.4385 0.043 Uiso 1 1 calc R . .
C4 C 0.3065(2) 0.7191(2) 0.3343(3) 0.0354(10) Uani 1 1 d . . .
H4 H 0.3236 0.7606 0.3482 0.042 Uiso 1 1 calc R . .
C5 C 0.2705(2) 0.7109(2) 0.2607(3) 0.0310(9) Uani 1 1 d . . .
H5 H 0.2626 0.7458 0.2239 0.037 Uiso 1 1 calc R . .
C6 C 0.2465(2) 0.6498(2) 0.2427(2) 0.0235(8) Uani 1 1 d . . .
C7 C 0.2071(2) 0.56290(19) 0.1896(2) 0.0233(8) Uani 1 1 d . . .
C8 C 0.18352(19) 0.5187(2) 0.1282(2) 0.0228(8) Uani 1 1 d . . .
C9 C 0.16978(19) 0.4301(2) 0.0638(2) 0.0232(8) Uani 1 1 d . . .
C10 C 0.1651(2) 0.3673(2) 0.0365(3) 0.0296(9) Uani 1 1 d . . .
H10 H 0.1707 0.3324 0.0737 0.036 Uiso 1 1 calc R . .
C11 C 0.1517(2) 0.3569(2) -0.0477(3) 0.0336(10) Uani 1 1 d . . .
H11 H 0.1472 0.3142 -0.0678 0.040 Uiso 1 1 calc R . .
C12 C 0.1450(2) 0.4084(2) -0.1026(3) 0.0314(10) Uani 1 1 d . . .
H12 H 0.1374 0.3996 -0.1596 0.038 Uiso 1 1 calc R . .
C13 C 0.1489(2) 0.4713(2) -0.0771(2) 0.0270(9) Uani 1 1 d . . .
H13 H 0.1438 0.5058 -0.1151 0.032 Uiso 1 1 calc R . .
C14 C 0.1609(2) 0.4825(2) 0.0076(2) 0.0239(8) Uani 1 1 d . . .
C15 C 0.5174(2) 0.3867(2) 0.1697(3) 0.0323(10) Uani 1 1 d . . .
H15 H 0.5527 0.4060 0.2027 0.039 Uiso 1 1 calc R . .
C16 C 0.5363(2) 0.3555(2) 0.1019(3) 0.0285(9) Uani 1 1 d . . .
H16 H 0.5016 0.3322 0.0725 0.034 Uiso 1 1 calc R . .
C17 C 0.3250(2) 0.3731(2) 0.1873(3) 0.0307(9) Uani 1 1 d . . .
H17 H 0.2880 0.3490 0.1639 0.037 Uiso 1 1 calc R . .
C18 C 0.3911(2) 0.3595(2) 0.1639(3) 0.0306(9) Uani 1 1 d . . .
H18 H 0.3987 0.3265 0.1246 0.037 Uiso 1 1 calc R . .
C19 C 0.4468(2) 0.3934(2) 0.1971(3) 0.0300(9) Uani 1 1 d . . .
C20 C 0.4321(2) 0.4388(2) 0.2581(3) 0.0330(10) Uani 1 1 d . . .
H20 H 0.4684 0.4613 0.2856 0.040 Uiso 1 1 calc R . .
C21 C 0.3650(2) 0.4506(2) 0.2779(3) 0.0330(10) Uani 1 1 d . . .
H21 H 0.3561 0.4822 0.3186 0.040 Uiso 1 1 calc R . .
C22 C 0.7237(2) 0.3885(2) 0.0667(2) 0.0256(8) Uani 1 1 d . . .
H22 H 0.7599 0.4136 0.0903 0.031 Uiso 1 1 calc R . .
C23 C 0.6602(2) 0.3909(2) 0.1032(3) 0.0268(9) Uani 1 1 d . . .
H23 H 0.6532 0.4168 0.1506 0.032 Uiso 1 1 calc R . .
C24 C 0.6058(2) 0.3540(2) 0.0688(2) 0.0243(8) Uani 1 1 d . . .
C25 C 0.6206(2) 0.3169(2) 0.0005(2) 0.0280(9) Uani 1 1 d . . .
H25 H 0.5855 0.2912 -0.0244 0.034 Uiso 1 1 calc R . .
C26 C 0.6861(2) 0.3167(2) -0.0322(3) 0.0268(9) Uani 1 1 d . . .
H26 H 0.6950 0.2902 -0.0785 0.032 Uiso 1 1 calc R . .
C27 C 0.1073(2) 0.4272(3) 0.3224(3) 0.0370(11) Uani 1 1 d . . .
C28 C 0.1361(2) 0.3654(2) 0.3014(3) 0.0331(10) Uani 1 1 d . . .
C29 C 0.1964(2) 0.3566(2) 0.3507(3) 0.0300(9) Uani 1 1 d . . .
C30 C 0.2066(2) 0.4131(2) 0.4014(2) 0.0295(9) Uani 1 1 d . . .
C31 C 0.1489(2) 0.4547(2) 0.3850(3) 0.0319(10) Uani 1 1 d . . .
C32 C 0.0410(3) 0.4539(4) 0.2889(4) 0.0623(18) Uani 1 1 d . . .
H32A H 0.0026 0.4364 0.3203 0.093 Uiso 1 1 calc R . .
H32B H 0.0353 0.4420 0.2306 0.093 Uiso 1 1 calc R . .
H32C H 0.0415 0.5008 0.2939 0.093 Uiso 1 1 calc R . .
C33 C 0.1045(3) 0.3184(3) 0.2443(3) 0.0539(15) Uani 1 1 d . . .
H33A H 0.1404 0.2907 0.2218 0.081 Uiso 1 1 calc R . .
H33B H 0.0807 0.3411 0.1990 0.081 Uiso 1 1 calc R . .
H33C H 0.0714 0.2920 0.2740 0.081 Uiso 1 1 calc R . .
C34 C 0.2427(3) 0.3000(2) 0.3517(3) 0.0481(13) Uani 1 1 d . . .
H34A H 0.2299 0.2710 0.3965 0.072 Uiso 1 1 calc R . .
H34B H 0.2904 0.3142 0.3604 0.072 Uiso 1 1 calc R . .
H34C H 0.2385 0.2773 0.2987 0.072 Uiso 1 1 calc R . .
C35 C 0.2611(3) 0.4219(3) 0.4661(3) 0.0448(12) Uani 1 1 d . . .
H35A H 0.2666 0.4678 0.4781 0.067 Uiso 1 1 calc R . .
H35B H 0.3047 0.4045 0.4464 0.067 Uiso 1 1 calc R . .
H35C H 0.2480 0.3992 0.5165 0.067 Uiso 1 1 calc R . .
C36 C 0.1376(3) 0.5191(3) 0.4259(3) 0.0488(13) Uani 1 1 d . . .
H36A H 0.1214 0.5502 0.3844 0.073 Uiso 1 1 calc R . .
H36B H 0.1810 0.5342 0.4509 0.073 Uiso 1 1 calc R . .
H36C H 0.1030 0.5146 0.4688 0.073 Uiso 1 1 calc R . .
C37 C 0.0620(2) 0.6674(2) 0.0903(2) 0.0280(9) Uani 1 1 d . . .
C38 C 0.1026(2) 0.7255(2) 0.0892(3) 0.0304(9) Uani 1 1 d . . .
C39 C 0.1252(2) 0.7356(2) 0.0088(3) 0.0325(10) Uani 1 1 d . . .
C40 C 0.0993(2) 0.6844(2) -0.0420(2) 0.0278(9) Uani 1 1 d . . .
C41 C 0.0579(2) 0.6439(2) 0.0078(3) 0.0267(9) Uani 1 1 d . . .
C42 C 0.0266(3) 0.6407(3) 0.1639(3) 0.0547(16) Uani 1 1 d . . .
H42A H -0.0127 0.6680 0.1773 0.082 Uiso 1 1 calc R . .
H42B H 0.0590 0.6395 0.2111 0.082 Uiso 1 1 calc R . .
H42C H 0.0104 0.5971 0.1516 0.082 Uiso 1 1 calc R . .
C43 C 0.1142(3) 0.7679(3) 0.1618(4) 0.0590(17) Uani 1 1 d . . .
H43A H 0.1538 0.7959 0.1521 0.088 Uiso 1 1 calc R . .
H43B H 0.1232 0.7416 0.2110 0.088 Uiso 1 1 calc R . .
H43C H 0.0731 0.7943 0.1703 0.088 Uiso 1 1 calc R . .
C44 C 0.1645(3) 0.7923(3) -0.0221(5) 0.0659(19) Uani 1 1 d . . .
H44A H 0.1329 0.8284 -0.0317 0.099 Uiso 1 1 calc R . .
H44B H 0.1866 0.7810 -0.0740 0.099 Uiso 1 1 calc R . .
H44C H 0.1998 0.8047 0.0190 0.099 Uiso 1 1 calc R . .
C45 C 0.1054(3) 0.6790(3) -0.1338(3) 0.0500(15) Uani 1 1 d . . .
H45A H 0.1099 0.6337 -0.1491 0.075 Uiso 1 1 calc R . .
H45B H 0.1462 0.7027 -0.1515 0.075 Uiso 1 1 calc R . .
H45C H 0.0642 0.6971 -0.1608 0.075 Uiso 1 1 calc R . .
C46 C 0.0179(2) 0.5867(2) -0.0199(4) 0.0434(12) Uani 1 1 d . . .
H46A H -0.0276 0.6003 -0.0403 0.065 Uiso 1 1 calc R . .
H46B H 0.0127 0.5571 0.0266 0.065 Uiso 1 1 calc R . .
H46C H 0.0423 0.5650 -0.0644 0.065 Uiso 1 1 calc R . .
C47 C 0.9527(4) 0.6329(3) 0.4018(5) 0.072(2) Uani 1 1 d . . .
C48 C 0.2212(7) 0.5555(5) 0.6788(5) 0.130(5) Uani 1 1 d DU . .
C49 C 0.4984(6) 0.2281(6) 0.8748(7) 0.127(8) Uani 0.50 1 d PGU A 1
C50 C 0.5077(7) 0.1781(6) 0.9260(9) 0.085(4) Uani 0.50 1 d PGU A 1
H50 H 0.5446 0.1491 0.9179 0.102 Uiso 0.50 1 calc PR A 1
C51 C 0.4647(8) 0.1691(6) 0.9886(8) 0.143(9) Uani 0.50 1 d PGU A 1
H51 H 0.4712 0.1336 1.0249 0.171 Uiso 0.50 1 calc PR A 1
C52 C 0.4125(7) 0.2100(8) 1.0001(7) 0.093(6) Uani 0.50 1 d PG A 1
H52 H 0.3821 0.2035 1.0445 0.112 Uiso 0.50 1 calc PR A 1
C53 C 0.4033(5) 0.2599(7) 0.9489(8) 0.101(7) Uani 0.50 1 d PG A 1
C63 C 0.4463(6) 0.2690(5) 0.8863(7) 0.064(4) Uani 0.50 1 d PG A 1
C54 C 0.3507(8) 0.2905(9) 0.9746(9) 0.086(5) Uani 0.50 1 d PU A 1
H54 H 0.3241 0.2788 1.0209 0.103 Uiso 0.50 1 calc PR A 1
C55 C 0.3394(11) 0.3401(12) 0.9274(14) 0.102(6) Uani 0.50 1 d PU A 1
H55 H 0.3010 0.3654 0.9427 0.123 Uiso 0.50 1 calc PR A 1
C56 C 0.3739(6) 0.3632(6) 0.8576(8) 0.099(5) Uani 0.50 1 d PG A 1
C57 C 0.3617(7) 0.4183(6) 0.8069(9) 0.105(6) Uani 0.50 1 d PGU A 1
H57 H 0.3242 0.4460 0.8178 0.126 Uiso 0.50 1 calc PR A 1
C58 C 0.4059(7) 0.4316(6) 0.7398(8) 0.109(6) Uani 0.50 1 d PGU A 1
H58 H 0.3978 0.4683 0.7061 0.130 Uiso 0.50 1 calc PR A 1
C59 C 0.4623(7) 0.3900(7) 0.7234(8) 0.103(6) Uani 0.50 1 d PG A 1
H59 H 0.4917 0.3989 0.6787 0.123 Uiso 0.50 1 calc PR A 1
C60 C 0.4744(6) 0.3349(6) 0.7741(9) 0.087(9) Uani 0.50 1 d PG A 1
C64 C 0.4302(6) 0.3216(6) 0.8412(8) 0.060(4) Uani 0.50 1 d PG A 1
C61 C 0.5320(8) 0.2959(9) 0.7533(10) 0.066(4) Uani 0.50 1 d P A 1
H61 H 0.5605 0.3050 0.7077 0.079 Uiso 0.50 1 calc PR A 1
C62 C 0.5435(8) 0.2410(11) 0.8080(11) 0.097(6) Uani 0.50 1 d PU A 1
H62 H 0.5815 0.2133 0.7990 0.117 Uiso 0.50 1 calc PR A 1
C65 C 0.4340(7) 0.3782(10) 0.8585(10) 0.081(5) Uani 0.50 1 d P B 2
C66 C 0.445(2) 0.340(2) 0.7897(19) 0.183(18) Uani 0.50 1 d P B 2
C67 C 0.5211(16) 0.3367(19) 0.7680(15) 0.139(11) Uani 0.50 1 d P B 2
C68 C 0.5701(10) 0.3890(12) 0.8075(15) 0.115(7) Uani 0.50 1 d PU B 2
C69 C 0.5484(7) 0.4241(9) 0.8715(11) 0.079(5) Uani 0.50 1 d P . 2
C70 C 0.5957(5) 0.4676(6) 0.9123(7) 0.113(4) Uani 1 1 d . . 2
C71 C 0.5688(13) 0.5100(12) 0.9846(17) 0.116(7) Uani 0.50 1 d PU . 2
C72 C 0.5000 0.5000 1.0000 0.092(5) Uani 1 2 d S . 2
C73 C 0.4665(11) 0.5433(7) 1.0730(10) 0.076(5) Uani 0.50 1 d PU . 2
C75 C 0.3580(9) 0.4964(8) 1.0492(9) 0.081(5) Uani 0.50 1 d P . 2
C76 C 0.3849(7) 0.4570(6) 0.9837(7) 0.053(3) Uani 0.50 1 d P . 2
C77 C 0.3412(6) 0.4146(8) 0.9399(10) 0.076(4) Uani 0.50 1 d P B 2
C78 C 0.3585(14) 0.3742(12) 0.8890(14) 0.099(5) Uani 0.50 1 d P B 2
C79 C 0.4785(6) 0.4200(8) 0.8947(8) 0.066(4) Uani 0.50 1 d P . 2
C80 C 0.4551(7) 0.4612(7) 0.9601(7) 0.055(3) Uani 0.50 1 d PU . 2
C81 C 0.7300(4) 0.6822(4) 0.3247(5) 0.088(3) Uani 1 1 d . . .
H81A H 0.6991 0.6588 0.3611 0.131 Uiso 1 1 calc R . .
H81B H 0.7668 0.6536 0.3068 0.131 Uiso 1 1 calc R . .
H81C H 0.7039 0.6978 0.2762 0.131 Uiso 1 1 calc R . .
O7 O 0.7586(3) 0.7342(2) 0.3672(3) 0.0689(12) Uani 1 1 d D . .
H7 H 0.743(4) 0.736(5) 0.416(2) 0.12(4) Uiso 1 1 d D . .

loop_
_atom_site_aniso_label
_atom_site_aniso_U_11
_atom_site_aniso_U_22
_atom_site_aniso_U_33
_atom_site_aniso_U_23
_atom_site_aniso_U_13
_atom_site_aniso_U_12
Rh1 0.02052(16) 0.02412(17) 0.01919(16) 0.00147(12) 0.00287(11) 0.00091(12)
Rh2 0.01821(15) 0.02313(17) 0.01697(15) -0.00020(11) 0.00106(10) -0.00102(11)
N1 0.0254(17) 0.0270(18) 0.0207(16) -0.0024(14) -0.0016(13) 0.0000(14)
N2 0.0231(17) 0.0238(18) 0.0236(17) 0.0002(13) 0.0000(13) 0.0002(13)
N3 0.0266(17) 0.0244(18) 0.0189(16) -0.0007(13) -0.0011(13) -0.0007(13)
N4 0.0247(17) 0.0248(17) 0.0176(15) -0.0002(13) -0.0007(12) -0.0010(13)
N5 0.0184(16) 0.0307(19) 0.0251(17) 0.0001(14) 0.0022(13) 0.0020(14)
N6 0.0180(15) 0.0251(17) 0.0218(16) 0.0012(13) 0.0017(12) -0.0011(13)
S1 0.0290(6) 0.0434(7) 0.0350(6) 0.0060(5) 0.0013(4) -0.0029(5)
S2 0.198(3) 0.0723(14) 0.0739(14) -0.0369(12) -0.0774(17) 0.0634(17)
F1 0.091(3) 0.112(4) 0.133(4) 0.009(3) 0.056(3) 0.052(3)
F2 0.228(7) 0.042(3) 0.184(6) 0.009(3) 0.089(5) 0.016(3)
F3 0.112(4) 0.118(4) 0.058(3) -0.035(3) 0.018(2) -0.013(3)
F4 0.201(7) 0.129(6) 0.110(5) -0.022(4) -0.009(5) -0.039(5)
F5 0.272(8) 0.149(6) 0.229(7) 0.058(6) 0.097(6) 0.033(6)
F6 0.209(6) 0.265(8) 0.090(4) -0.050(5) 0.005(4) 0.061(6)
O1 0.0298(17) 0.067(3) 0.050(2) 0.0028(19) 0.0053(15) -0.0040(17)
O2 0.058(3) 0.130(5) 0.050(2) 0.033(3) -0.015(2) -0.010(3)
O3 0.047(2) 0.044(2) 0.063(2) 0.0120(18) -0.0016(18) -0.0126(17)
O4 0.211(8) 0.218(9) 0.068(4) -0.027(5) -0.037(5) 0.130(7)
O5 0.254(9) 0.134(6) 0.051(3) 0.010(3) -0.049(4) -0.083(6)
O6 0.147(6) 0.097(5) 0.277(8) -0.064(5) -0.072(6) 0.034(4)
C1 0.024(2) 0.027(2) 0.0227(19) -0.0051(16) 0.0017(15) 0.0004(16)
C2 0.033(2) 0.035(2) 0.0200(19) -0.0018(17) -0.0042(16) 0.0063(18)
C3 0.035(2) 0.043(3) 0.029(2) -0.010(2) -0.0064(18) 0.003(2)
C4 0.039(2) 0.032(2) 0.036(2) -0.014(2) -0.0055(19) -0.0028(19)
C5 0.034(2) 0.028(2) 0.031(2) -0.0047(18) -0.0018(18) -0.0019(18)
C6 0.0226(19) 0.029(2) 0.0193(18) -0.0035(16) 0.0001(14) -0.0009(16)
C7 0.027(2) 0.023(2) 0.0194(18) -0.0011(15) 0.0015(15) -0.0005(16)
C8 0.0206(18) 0.025(2) 0.0227(19) -0.0012(16) -0.0009(14) -0.0016(15)
C9 0.0185(18) 0.028(2) 0.0230(19) -0.0015(16) 0.0003(14) -0.0020(15)
C10 0.024(2) 0.031(2) 0.034(2) -0.0032(18) 0.0017(17) 0.0013(17)
C11 0.032(2) 0.030(2) 0.038(2) -0.014(2) 0.0034(19) 0.0004(18)
C12 0.031(2) 0.040(3) 0.023(2) -0.0093(18) -0.0018(16) -0.0010(19)
C13 0.026(2) 0.032(2) 0.0224(19) -0.0006(17) -0.0009(15) -0.0031(17)
C14 0.0214(19) 0.023(2) 0.027(2) -0.0057(16) 0.0001(15) -0.0011(15)
C15 0.021(2) 0.041(3) 0.035(2) 0.004(2) 0.0001(17) -0.0013(18)
C16 0.0196(19) 0.036(2) 0.030(2) 0.0049(18) -0.0009(16) -0.0001(17)
C17 0.025(2) 0.035(2) 0.032(2) -0.0032(19) 0.0031(17) -0.0006(18)
C18 0.026(2) 0.034(2) 0.032(2) -0.0070(19) 0.0052(17) 0.0004(17)
C19 0.026(2) 0.037(3) 0.027(2) 0.0031(18) 0.0052(16) 0.0012(18)
C20 0.023(2) 0.046(3) 0.030(2) -0.008(2) 0.0013(17) -0.0045(19)
C21 0.032(2) 0.039(3) 0.028(2) -0.0068(19) -0.0005(17) 0.0007(19)
C22 0.023(2) 0.029(2) 0.025(2) -0.0018(17) 0.0019(15) -0.0008(16)
C23 0.026(2) 0.030(2) 0.024(2) -0.0003(17) 0.0028(16) -0.0001(17)
C24 0.0223(19) 0.026(2) 0.025(2) 0.0047(16) 0.0024(15) 0.0011(16)
C25 0.024(2) 0.035(2) 0.026(2) 0.0006(18) -0.0018(16) -0.0061(17)
C26 0.024(2) 0.032(2) 0.025(2) -0.0027(17) 0.0002(15) -0.0017(17)
C27 0.024(2) 0.054(3) 0.034(2) 0.011(2) 0.0114(18) 0.000(2)
C28 0.031(2) 0.038(3) 0.031(2) 0.0029(19) 0.0098(18) -0.0121(19)
C29 0.034(2) 0.029(2) 0.028(2) 0.0049(18) 0.0114(17) -0.0018(18)
C30 0.035(2) 0.033(2) 0.0211(19) 0.0093(17) 0.0102(16) -0.0006(18)
C31 0.035(2) 0.034(2) 0.027(2) 0.0039(18) 0.0168(18) 0.0024(19)
C32 0.023(3) 0.093(5) 0.071(4) 0.014(4) 0.002(2) 0.007(3)
C33 0.051(3) 0.064(4) 0.047(3) -0.008(3) 0.010(2) -0.029(3)
C34 0.063(3) 0.028(3) 0.054(3) 0.010(2) 0.020(3) 0.008(2)
C35 0.053(3) 0.052(3) 0.029(2) 0.012(2) -0.006(2) -0.005(2)
C36 0.060(3) 0.043(3) 0.045(3) 0.001(2) 0.027(3) 0.011(3)
C37 0.0155(18) 0.046(3) 0.0228(19) 0.0010(18) 0.0034(15) 0.0061(17)
C38 0.026(2) 0.034(2) 0.031(2) -0.0079(19) -0.0024(16) 0.0099(18)
C39 0.022(2) 0.029(2) 0.047(3) 0.007(2) 0.0036(18) 0.0053(17)
C40 0.026(2) 0.036(2) 0.0215(19) 0.0061(17) 0.0020(16) 0.0080(17)
C41 0.0219(19) 0.029(2) 0.029(2) 0.0024(17) -0.0019(16) 0.0020(16)
C42 0.036(3) 0.095(5) 0.034(3) 0.014(3) 0.016(2) -0.005(3)
C43 0.045(3) 0.067(4) 0.065(4) -0.041(3) -0.011(3) 0.018(3)
C44 0.052(3) 0.032(3) 0.114(6) 0.022(3) 0.011(3) -0.002(3)
C45 0.047(3) 0.085(4) 0.019(2) 0.010(2) 0.0055(19) 0.023(3)
C46 0.026(2) 0.040(3) 0.064(3) -0.012(3) -0.009(2) -0.001(2)
C47 0.075(5) 0.048(4) 0.094(6) 0.008(4) 0.042(4) 0.013(3)
C48 0.233(12) 0.125(8) 0.033(4) 0.006(4) 0.019(6) 0.126(8)
C49 0.124(13) 0.114(14) 0.142(14) -0.023(12) -0.055(12) -0.061(11)
C50 0.117(9) 0.056(7) 0.082(8) -0.005(6) -0.034(7) -0.030(7)
C51 0.159(16) 0.146(16) 0.121(15) 0.012(13) -0.036(13) -0.068(14)
C52 0.094(13) 0.118(15) 0.068(10) -0.009(10) 0.000(9) -0.073(12)
C53 0.061(10) 0.16(2) 0.083(12) -0.055(13) -0.010(9) -0.040(11)
C63 0.054(7) 0.068(9) 0.069(8) -0.026(7) -0.015(6) -0.012(7)
C54 0.077(9) 0.122(12) 0.058(7) -0.026(8) 0.011(7) -0.073(9)
C55 0.100(9) 0.110(10) 0.096(9) -0.037(8) -0.008(8) -0.044(8)
C56 0.121(13) 0.094(10) 0.082(13) -0.059(9) -0.031(10) -0.001(8)
C57 0.114(12) 0.065(9) 0.133(13) -0.007(10) -0.079(11) -0.006(9)
C58 0.095(11) 0.095(12) 0.135(14) -0.021(11) -0.042(11) 0.028(10)
C59 0.091(13) 0.126(18) 0.091(13) -0.033(12) -0.004(10) -0.036(12)
C60 0.054(11) 0.077(12) 0.13(3) -0.029(13) -0.033(13) 0.007(10)
C64 0.045(7) 0.068(9) 0.067(9) -0.018(8) -0.027(7) 0.002(6)
C61 0.057(8) 0.082(11) 0.059(9) -0.037(8) 0.002(6) 0.000(7)
C62 0.072(9) 0.132(13) 0.088(10) -0.064(10) 0.010(8) -0.048(9)
C65 0.046(8) 0.126(15) 0.070(10) -0.019(10) -0.013(7) 0.022(9)
C66 0.20(4) 0.28(5) 0.065(16) -0.03(2) -0.06(2) 0.04(3)
C67 0.14(2) 0.19(3) 0.084(16) -0.033(18) 0.051(17) 0.04(3)
C68 0.088(11) 0.136(14) 0.123(13) 0.066(11) 0.062(10) 0.058(10)
C69 0.042(7) 0.114(14) 0.080(11) 0.058(10) 0.013(7) 0.017(8)
C70 0.085(6) 0.120(9) 0.131(9) 0.098(8) -0.032(6) -0.019(6)
C71 0.128(15) 0.102(13) 0.118(14) 0.068(11) -0.050(12) -0.020(12)
C72 0.090(8) 0.077(8) 0.107(9) 0.063(7) -0.064(7) -0.040(6)
C73 0.132(13) 0.038(7) 0.055(8) 0.018(6) -0.049(8) 0.000(8)
C75 0.101(12) 0.075(10) 0.065(9) 0.042(8) -0.014(8) 0.003(9)
C76 0.061(7) 0.059(8) 0.038(6) 0.001(5) -0.003(5) -0.005(6)
C77 0.037(7) 0.091(11) 0.103(12) -0.005(9) 0.023(7) 0.002(7)
C78 0.121(13) 0.094(10) 0.082(13) -0.059(9) -0.031(10) -0.001(8)
C79 0.040(6) 0.105(11) 0.053(7) 0.039(7) -0.004(5) 0.007(7)
C80 0.066(8) 0.066(8) 0.033(6) 0.029(5) -0.013(5) -0.007(6)
C81 0.110(6) 0.086(6) 0.065(4) 0.022(4) -0.036(4) -0.047(5)
O7 0.070(3) 0.055(3) 0.081(4) 0.000(3) -0.020(3) -0.004(2)

loop_
_atom_type_symbol
_atom_type_description
_atom_type_scat_dispersion_real
_atom_type_scat_dispersion_imag
_atom_type_scat_source
C C 0.0033 0.0016 'International Tables Vol C Tables 4.2.6.8 and 6.1.1.4'
H H 0.0000 0.0000 'International Tables Vol C Tables 4.2.6.8 and 6.1.1.4'
N N 0.0061 0.0033 'International Tables Vol C Tables 4.2.6.8 and 6.1.1.4'
O O 0.0106 0.0060 'International Tables Vol C Tables 4.2.6.8 and 6.1.1.4'
F F 0.0171 0.0103 'International Tables Vol C Tables 4.2.6.8 and 6.1.1.4'
S S 0.1246 0.1234 'International Tables Vol C Tables 4.2.6.8 and 6.1.1.4'
Rh Rh -1.1178 0.9187 'International Tables Vol C Tables 4.2.6.8 and 6.1.1.4'

loop_
_geom_angle_atom_site_label_1
_geom_angle_atom_site_label_2
_geom_angle_atom_site_label_3
_geom_angle
_geom_angle_site_symmetry_1
_geom_angle_site_symmetry_3
N5 Rh1 C30 102.41(15) . .
N5 Rh1 C27 159.11(17) . .
C30 Rh1 C27 65.35(17) . .
N5 Rh1 N1 89.25(13) . .
C30 Rh1 N1 111.26(15) . .
C27 Rh1 N1 110.70(17) . .
N5 Rh1 C28 121.09(16) . .
C30 Rh1 C28 65.41(17) . .
C27 Rh1 C28 39.25(19) . .
N1 Rh1 C28 149.66(16) . .
N5 Rh1 C29 94.81(15) . .
C30 Rh1 C29 39.31(17) . .
C27 Rh1 C29 64.84(18) . .
N1 Rh1 C29 150.44(15) . .
C28 Rh1 C29 38.21(17) . .
N5 Rh1 C31 138.74(16) . .
C30 Rh1 C31 39.00(17) . .
C27 Rh1 C31 38.01(18) . .
N1 Rh1 C31 93.56(15) . .
C28 Rh1 C31 64.48(17) . .
C29 Rh1 C31 64.58(16) . .
N5 Rh1 N2 88.57(12) . .
C30 Rh1 N2 164.40(15) . .
C27 Rh1 N2 100.74(15) . .
N1 Rh1 N2 79.55(12) . .
C28 Rh1 N2 99.48(15) . .
C29 Rh1 N2 129.73(15) . .
C31 Rh1 N2 132.42(15) . .
N6 Rh2 C40 102.72(14) 3_665 .
N6 Rh2 C37 163.19(15) 3_665 .
C40 Rh2 C37 65.23(15) . .
N6 Rh2 C41 136.69(14) 3_665 .
C40 Rh2 C41 38.78(15) . .
C37 Rh2 C41 38.62(15) . .
N6 Rh2 C38 125.98(15) 3_665 .
C40 Rh2 C38 64.30(16) . .
C37 Rh2 C38 39.22(17) . .
C41 Rh2 C38 64.43(16) . .
N6 Rh2 C39 98.40(14) 3_665 .
C40 Rh2 C39 38.81(17) . .
C37 Rh2 C39 64.82(16) . .
C41 Rh2 C39 64.54(16) . .
C38 Rh2 C39 37.60(17) . .
N6 Rh2 N3 88.65(12) 3_665 .
C40 Rh2 N3 115.10(15) . .
C37 Rh2 N3 106.89(16) . .
C41 Rh2 N3 93.17(14) . .
C38 Rh2 N3 145.28(15) . .
C39 Rh2 N3 153.85(15) . .
N6 Rh2 N4 88.89(12) 3_665 .
C40 Rh2 N4 161.48(14) . .
C37 Rh2 N4 100.13(14) . .
C41 Rh2 N4 133.93(14) . .
C38 Rh2 N4 97.22(14) . .
C39 Rh2 N4 125.92(16) . .
N3 Rh2 N4 79.09(12) . .
C7 N1 C1 103.0(3) . .
C7 N1 Rh1 109.4(3) . .
C1 N1 Rh1 147.6(3) . .
C8 N2 C9 102.3(3) . .
C8 N2 Rh1 107.4(2) . .
C9 N2 Rh1 150.3(3) . .
C8 N3 C14 102.7(3) . .
C8 N3 Rh2 108.7(3) . .
C14 N3 Rh2 148.2(3) . .
C7 N4 C6 103.2(3) . .
C7 N4 Rh2 108.6(3) . .
C6 N4 Rh2 148.2(3) . .
C17 N5 C21 117.5(4) . .
C17 N5 Rh1 121.1(3) . .
C21 N5 Rh1 121.4(3) . .
C26 N6 C22 117.6(3) . .
C26 N6 Rh2 122.5(3) . 3_665
C22 N6 Rh2 120.0(3) . 3_665
O3 S1 O2 116.2(3) . .
O3 S1 O1 115.4(2) . .
O2 S1 O1 114.4(3) . .
O3 S1 C47 101.6(3) . .
O2 S1 C47 104.6(4) . .
O1 S1 C47 101.8(3) . .
O5 S2 O6 113.2(6) . .
O5 S2 O4 113.8(5) . .
O6 S2 O4 117.1(5) . .
O5 S2 C48 105.8(5) . .
O6 S2 C48 102.3(6) . .
O4 S2 C48 102.5(6) . .
C2 C1 N1 131.3(4) . .
C2 C1 C6 120.5(4) . .
N1 C1 C6 108.1(3) . .
C3 C2 C1 117.1(4) . .
C2 C3 C4 121.9(4) . .
C5 C4 C3 122.0(4) . .
C4 C5 C6 117.3(4) . .
C5 C6 N4 131.2(4) . .
C5 C6 C1 121.1(4) . .
N4 C6 C1 107.6(3) . .
N1 C7 N4 118.2(4) . .
N1 C7 C8 120.6(4) . .
N4 C7 C8 120.8(4) . .
N3 C8 N2 118.5(4) . .
N3 C8 C7 119.7(4) . .
N2 C8 C7 121.1(4) . .
C10 C9 N2 131.0(4) . .
C10 C9 C14 120.8(4) . .
N2 C9 C14 108.2(3) . .
C9 C10 C11 117.9(4) . .
C12 C11 C10 121.0(4) . .
C13 C12 C11 122.4(4) . .
C12 C13 C14 117.2(4) . .
N3 C14 C13 130.8(4) . .
N3 C14 C9 108.3(3) . .
C13 C14 C9 120.7(4) . .
C16 C15 C19 125.0(4) . .
C15 C16 C24 125.7(4) . .
N5 C17 C18 122.1(4) . .
C17 C18 C19 120.8(4) . .
C18 C19 C20 116.5(4) . .
C18 C19 C15 124.3(4) . .
C20 C19 C15 119.1(4) . .
C21 C20 C19 119.7(4) . .
N5 C21 C20 123.3(4) . .
N6 C22 C23 123.9(4) . .
C22 C23 C24 118.7(4) . .
C25 C24 C23 116.9(4) . .
C25 C24 C16 120.9(4) . .
C23 C24 C16 122.2(4) . .
C24 C25 C26 120.8(4) . .
N6 C26 C25 122.0(4) . .
C31 C27 C28 108.1(4) . .
C31 C27 C32 126.1(5) . .
C28 C27 C32 125.5(5) . .
C31 C27 Rh1 71.8(2) . .
C28 C27 Rh1 70.9(2) . .
C32 C27 Rh1 127.5(4) . .
C29 C28 C27 107.6(4) . .
C29 C28 C33 126.7(5) . .
C27 C28 C33 125.5(5) . .
C29 C28 Rh1 70.9(2) . .
C27 C28 Rh1 69.9(2) . .
C33 C28 Rh1 128.5(3) . .
C28 C29 C30 108.4(4) . .
C28 C29 C34 127.2(5) . .
C30 C29 C34 124.4(4) . .
C28 C29 Rh1 70.9(2) . .
C30 C29 Rh1 69.3(2) . .
C34 C29 Rh1 125.3(3) . .
C31 C30 C29 106.8(4) . .
C31 C30 C35 126.7(4) . .
C29 C30 C35 126.0(4) . .
C31 C30 Rh1 71.8(2) . .
C29 C30 Rh1 71.4(2) . .
C35 C30 Rh1 128.1(3) . .
C27 C31 C30 108.8(4) . .
C27 C31 C36 126.1(5) . .
C30 C31 C36 125.1(5) . .
C27 C31 Rh1 70.2(2) . .
C30 C31 Rh1 69.2(2) . .
C36 C31 Rh1 124.2(3) . .
C41 C37 C38 107.3(4) . .
C41 C37 C42 127.0(4) . .
C38 C37 C42 125.5(4) . .
C41 C37 Rh2 71.8(2) . .
C38 C37 Rh2 71.5(2) . .
C42 C37 Rh2 125.7(3) . .
C39 C38 C37 108.6(4) . .
C39 C38 C43 127.1(5) . .
C37 C38 C43 124.2(5) . .
C39 C38 Rh2 71.4(2) . .
C37 C38 Rh2 69.3(2) . .
C43 C38 Rh2 127.6(3) . .
C38 C39 C40 108.0(4) . .
C38 C39 C44 127.0(5) . .
C40 C39 C44 124.8(5) . .
C38 C39 Rh2 71.0(3) . .
C40 C39 Rh2 69.2(2) . .
C44 C39 Rh2 129.1(3) . .
C41 C40 C39 108.2(4) . .
C41 C40 C45 124.9(4) . .
C39 C40 C45 126.3(4) . .
C41 C40 Rh2 71.8(2) . .
C39 C40 Rh2 72.0(2) . .
C45 C40 Rh2 128.7(3) . .
C37 C41 C40 107.7(4) . .
C37 C41 C46 125.3(4) . .
C40 C41 C46 127.0(4) . .
C37 C41 Rh2 69.6(2) . .
C40 C41 Rh2 69.4(2) . .
C46 C41 Rh2 125.8(3) . .
F3 C47 F1 108.2(6) . .
F3 C47 F2 109.5(8) . .
F1 C47 F2 108.1(6) . .
F3 C47 S1 110.6(5) . .
F1 C47 S1 109.8(6) . .
F2 C47 S1 110.6(5) . .
F6 C48 F5 104.0(9) . .
F6 C48 F4 98.7(9) . .
F5 C48 F4 92.7(10) . .
F6 C48 S2 121.0(11) . .
F5 C48 S2 116.1(7) . .
F4 C48 S2 119.4(6) . .
C63 C49 C50 120.0 . .
C63 C49 C62 117.5(14) . .
C50 C49 C62 122.5(14) . .
C49 C50 C51 120.0 . .
C52 C51 C50 120.0 . .
C51 C52 C53 120.0 . .
C54 C53 C52 106.4(14) . .
C54 C53 C63 133.6(14) . .
C52 C53 C63 120.0 . .
C49 C63 C53 120.0 . .
C49 C63 C64 127.5(11) . .
C53 C63 C64 112.5(11) . .
C53 C54 C55 109.3(17) . .
C54 C55 C56 132(2) . .
C55 C56 C64 108.8(14) . .
C55 C56 C57 131.2(14) . .
C64 C56 C57 120.0 . .
C58 C57 C56 120.0 . .
C59 C58 C57 120.0 . .
C58 C59 C60 120.0 . .
C64 C60 C59 120.0 . .
C64 C60 C61 123.7(12) . .
C59 C60 C61 116.3(12) . .
C63 C64 C56 124.2(10) . .
C63 C64 C60 115.8(10) . .
C56 C64 C60 120.0 . .
C60 C61 C62 114.4(15) . .
C49 C62 C61 121.1(17) . .
C79 C65 C66 127(3) . .
C79 C65 C78 119.6(14) . .
C66 C65 C78 113(3) . .
C65 C66 C67 112(3) . .
C66 C67 C68 117(3) . .
C69 C68 C67 119.6(16) . .
C73 C69 C68 176(2) 3_667 .
C73 C69 C79 64.9(13) 3_667 .
C68 C69 C79 119.2(19) . .
C73 C69 C70 56.5(15) 3_667 .
C68 C69 C70 119.3(16) . .
C79 C69 C70 121.4(17) . .
C73 C70 C75 131.4(18) 3_667 3_667
C73 C70 C69 50.8(10) 3_667 .
C75 C70 C69 175.6(13) 3_667 .
C73 C70 C71 67.8(13) 3_667 .
C75 C70 C71 63.9(13) 3_667 .
C69 C70 C71 118.5(14) . .
C80 C71 C76 72(2) 3_667 3_667
C80 C71 C72 62.7(17) 3_667 .
C76 C71 C72 135(3) 3_667 .
C80 C71 C75 134(2) 3_667 3_667
C76 C71 C75 61.7(14) 3_667 3_667
C72 C71 C75 163(3) . 3_667
C80 C71 C70 175(2) 3_667 .
C76 C71 C70 112(2) 3_667 .
C72 C71 C70 112.9(18) . .
C75 C71 C70 50.2(14) 3_667 .
C80 C71 C73 129(2) 3_667 3_667
C76 C71 C73 159(3) 3_667 3_667
C72 C71 C73 66.0(14) . 3_667
C75 C71 C73 97(2) 3_667 3_667
C70 C71 C73 46.9(13) . 3_667
C80 C72 C80 179.996(4) . 3_667
C80 C72 C71 128.7(13) . .
C80 C72 C71 51.3(13) 3_667 .
C80 C72 C71 51.3(13) . 3_667
C80 C72 C71 128.7(13) 3_667 3_667
C71 C72 C71 179.997(4) . 3_667
C80 C72 C73 65.5(9) . 3_667
C80 C72 C73 114.5(9) 3_667 3_667
C71 C72 C73 63.3(14) . 3_667
C71 C72 C73 116.7(14) 3_667 3_667
C80 C72 C73 114.5(9) . .
C80 C72 C73 65.5(9) 3_667 .
C71 C72 C73 116.7(14) . .
C71 C72 C73 63.3(14) 3_667 .
C73 C72 C73 179.999(7) 3_667 .
C69 C73 C70 72.7(18) 3_667 3_667
C69 C73 C79 66.2(12) 3_667 3_667
C70 C73 C79 139(2) 3_667 3_667
C69 C73 C71 138(2) 3_667 3_667
C70 C73 C71 65.3(14) 3_667 3_667
C79 C73 C71 156(2) 3_667 3_667
C69 C73 C80 122.4(15) 3_667 3_667
C70 C73 C80 164.1(16) 3_667 3_667
C79 C73 C80 56.3(11) 3_667 3_667
C71 C73 C80 99.3(17) 3_667 3_667
C69 C73 C72 170.9(18) 3_667 .
C70 C73 C72 115.9(12) 3_667 .
C79 C73 C72 105.0(16) 3_667 .
C71 C73 C72 50.6(13) 3_667 .
C80 C73 C72 48.7(8) 3_667 .
C70 C75 C76 114.6(15) 3_667 .
C70 C75 C71 66.0(14) 3_667 3_667
C76 C75 C71 48.7(13) . 3_667
C71 C76 C77 170(2) 3_667 .
C71 C76 C80 52.0(16) 3_667 .
C77 C76 C80 118.3(12) . .
C71 C76 C75 69.6(18) 3_667 .
C77 C76 C75 120.1(13) . .
C80 C76 C75 121.5(13) . .
C78 C77 C76 126.7(16) . .
C77 C78 C65 116.6(19) . .
C65 C79 C73 170.4(17) . 3_667
C65 C79 C69 122.1(16) . .
C73 C79 C69 48.9(12) 3_667 .
C65 C79 C80 119.5(12) . .
C73 C79 C80 69.6(13) 3_667 .
C69 C79 C80 118.4(15) . .
C71 C80 C72 66.0(14) 3_667 .
C71 C80 C76 55.6(14) 3_667 .
C72 C80 C76 121.5(13) . .
C71 C80 C79 173.1(18) 3_667 .
C72 C80 C79 119.9(11) . .
C76 C80 C79 118.5(12) . .
C71 C80 C73 131.7(17) 3_667 3_667
C72 C80 C73 65.8(8) . 3_667
C76 C80 C73 172.2(14) . 3_667
C79 C80 C73 54.1(9) . 3_667

loop_
_geom_bond_atom_site_label_1
_geom_bond_atom_site_label_2
_geom_bond_distance
_geom_bond_site_symmetry_2
Rh1 N5 2.119(3) .
Rh1 C30 2.134(4) .
Rh1 C27 2.148(4) .
Rh1 N1 2.160(4) .
Rh1 C28 2.161(4) .
Rh1 C29 2.162(4) .
Rh1 C31 2.169(4) .
Rh1 N2 2.204(3) .
Rh2 N6 2.122(3) 3_665
Rh2 C40 2.134(4) .
Rh2 C37 2.136(4) .
Rh2 C41 2.165(4) .
Rh2 C38 2.166(4) .
Rh2 C39 2.171(4) .
Rh2 N3 2.173(3) .
Rh2 N4 2.177(3) .
N1 C7 1.329(5) .
N1 C1 1.397(5) .
N2 C8 1.341(5) .
N2 C9 1.397(5) .
N3 C8 1.338(5) .
N3 C14 1.389(5) .
N4 C7 1.333(5) .
N4 C6 1.397(5) .
N5 C17 1.347(5) .
N5 C21 1.348(5) .
N6 C26 1.343(5) .
N6 C22 1.344(5) .
N6 Rh2 2.122(3) 3_665
S1 O3 1.425(4) .
S1 O2 1.427(4) .
S1 O1 1.443(3) .
S1 C47 1.844(7) .
S2 O5 1.368(7) .
S2 O6 1.392(8) .
S2 O4 1.405(7) .
S2 C48 1.612(13) .
F1 C47 1.324(8) .
F2 C47 1.328(8) .
F3 C47 1.323(9) .
F4 C48 1.446(12) .
F5 C48 1.424(13) .
F6 C48 1.302(9) .
C1 C2 1.395(5) .
C1 C6 1.428(6) .
C2 C3 1.383(7) .
C3 C4 1.388(7) .
C4 C5 1.380(6) .
C5 C6 1.384(6) .
C7 C8 1.423(5) .
C9 C10 1.382(6) .
C9 C14 1.428(6) .
C10 C11 1.399(6) .
C11 C12 1.396(7) .
C12 C13 1.376(6) .
C13 C14 1.405(5) .
C15 C16 1.333(6) .
C15 C19 1.458(6) .
C16 C24 1.464(5) .
C17 C18 1.375(6) .
C18 C19 1.391(6) .
C19 C20 1.400(6) .
C20 C21 1.370(6) .
C22 C23 1.379(5) .
C23 C24 1.411(6) .
C24 C25 1.384(6) .
C25 C26 1.388(6) .
C27 C31 1.406(7) .
C27 C28 1.447(7) .
C27 C32 1.494(7) .
C28 C29 1.415(6) .
C28 C33 1.472(7) .
C29 C30 1.445(6) .
C29 C34 1.483(6) .
C30 C31 1.437(6) .
C30 C35 1.486(6) .
C31 C36 1.513(7) .
C37 C41 1.423(6) .
C37 C38 1.444(7) .
C37 C42 1.496(6) .
C38 C39 1.398(6) .
C38 C43 1.483(6) .
C39 C40 1.431(6) .
C39 C44 1.498(7) .
C40 C41 1.428(6) .
C40 C45 1.498(6) .
C41 C46 1.486(6) .
C49 C63 1.340(7) .
C49 C50 1.340(7) .
C49 C62 1.431(19) .
C50 C51 1.340(7) .
C51 C52 1.340(7) .
C52 C53 1.340(7) .
C53 C54 1.28(2) .
C53 C63 1.340(7) .
C63 C64 1.348(16) .
C54 C55 1.30(3) .
C55 C56 1.41(3) .
C56 C64 1.426(8) .
C56 C57 1.426(8) .
C57 C58 1.426(8) .
C58 C59 1.426(8) .
C59 C60 1.426(8) .
C60 C64 1.426(8) .
C60 C61 1.429(19) .
C61 C62 1.46(3) .
C65 C79 1.35(2) .
C65 C66 1.39(4) .
C65 C78 1.56(3) .
C66 C67 1.52(5) .
C67 C68 1.57(4) .
C68 C69 1.34(3) .
C69 C73 1.17(2) 3_667
C69 C79 1.420(17) .
C69 C70 1.44(2) .
C70 C73 1.26(2) 3_667
C70 C75 1.32(2) 3_667
C70 C71 1.57(3) .
C71 C80 1.18(3) 3_667
C71 C76 1.23(2) 3_667
C71 C72 1.38(3) .
C71 C75 1.54(3) 3_667
C71 C73 1.60(3) 3_667
C72 C80 1.344(13) .
C72 C80 1.344(13) 3_667
C72 C71 1.38(3) 3_667
C72 C73 1.63(2) 3_667
C72 C73 1.63(2) .
C73 C69 1.17(2) 3_667
C73 C70 1.26(2) 3_667
C73 C79 1.41(2) 3_667
C73 C71 1.60(3) 3_667
C73 C80 1.63(3) 3_667
C75 C70 1.32(2) 3_667
C75 C76 1.45(2) .
C75 C71 1.54(3) 3_667
C76 C71 1.23(3) 3_667
C76 C77 1.41(2) .
C76 C80 1.426(19) .
C77 C78 1.23(2) .
C79 C73 1.41(2) 3_667
C79 C80 1.44(2) .
C80 C71 1.18(3) 3_667
C80 C73 1.63(3) 3_667
C81 O7 1.392(8) .

loop_
_platon_squeeze_void_nr
_platon_squeeze_void_average_x
_platon_squeeze_void_average_y
_platon_squeeze_void_average_z
_platon_squeeze_void_volume
_platon_squeeze_void_count_electrons
1 0.500 0.000 0.000 115.9 23.1
2 0.089 0.023 0.250 8.8 -0.8
3 0.911 0.523 0.250 8.8 -0.9
4 0.500 0.500 0.500 115.9 23.2
5 0.089 0.477 0.750 8.8 -0.7
6 0.911 0.977 0.750 8.8 -0.8
